data_4518791
loop_
_publ_author_name
'Donnelly, Liam J.'
'Faber, Teresa'
'Morrison, Carole A.'
'Nichol, Gary S.'
'Thomas, Stephen P.'
'Love, Jason B.'

_publ_section_title
;
 C--H Borylation Catalysis of Heteroaromatics by a Rhenium Boryl
 Polyhydride
;
_journal_issue 12
_journal_name_full 'ACS Catalysis'
_journal_page_first 7394
_journal_page_last 7400
_journal_paper_doi 10.1021/acscatal.1c00869
_journal_volume 11
_journal_year 2021
_chemical_formula_moiety '2(C27 H30 P2 Re)'
_chemical_formula_sum 'C54 H60 P4 Re2'
_chemical_formula_weight 1205.30
_space_group_crystal_system triclinic
_space_group_IT_number 2
_space_group_name_Hall '-P 1'
_space_group_name_H-M_alt 'P -1'
_atom_sites_solution_hydrogens mixed
_atom_sites_solution_primary dual
_audit_creation_date 2020-11-05
_audit_creation_method
;
Olex2 1.3
(compiled 2020.07.31 svn.rc2a77460 for OlexSys, GUI svn.r6145)

_shelx_SHELXL_version_number      2018/3

Dolomanov, O.V., Bourhis, L.J., Gildea, R.J, Howard, J.A.K. & Puschmann, H.
 (2009), J. Appl. Cryst. 42, 339-341.
Sheldrick, G.M. (2015). Acta Cryst. A71, 3-8.
Sheldrick, G.M. (2015). Acta Cryst. C71, 3-8.


_publ_contact_author_address      'University of Edinburgh, Joseph Black Building, David Brewster Road, Edinburgh, EH9 3FJ' 
_publ_contact_author_email        'jason.love@ed.ac.uk, Stephen.Thomas@ed.ac.uk'
_publ_contact_author_name         'Liam J. Donnelly, Teresa Faber, Stephen P. Thomas* and Jason B. Love*'
_publ_contact_author_fax          ?
_publ_contact_author_phone        ?
_publ_requested_journal           ?
_publ_section_title               'The Synthesis and Structure of a Rhenium Boryl Polyhydride Catalyst for the C-H Borylation of Heteroaromatics'
_publ_section_abstract            'Transition metal complexes bearing metal-boron bonds are of particular relevance to catalytic C-H borylation reactions, with iridium polyboryl and polyhydrido-boryl complexes the current benchmark catalysts for these transformations. Herein, we demonstrate that polyhydride boryl phosphine rhenium complexes are accessible and catalyze the C-H boryla-tion of heteraromatic substrates.  Reaction of [K(DME)(18-c-6)][ReH4(Bpin)(eta2-HBpin)(kappa2-H2Bpin)] 1 with 1,3-bis(diphenylphosphino)propane (dppp) produced [K(DME)(18-c-6)][ReH4(eta2-HBpin)(dppp)] 2 through substitution of two equivalents of HBpin and the subsequent protonation of 2 formed the neutral complex [ReH6(Bpin)(dppp)] 3. Com-bined X-ray crystallographic and DFT studies show that 2 is best described as a sigam-borane complex, whereas 3 is a boryl complex.  Significantly, the boryl complex 2 acted as a catalyst for the C(sp2)-H borylation of a variety of heteroarenes and displayed similar reactivity to the iridium analogues.'
;
_cell_angle_alpha 85.9370(10)
_cell_angle_beta 85.1180(10)
_cell_angle_gamma 71.918(2)
_cell_formula_units_Z 2
_cell_length_a 9.38140(10)
_cell_length_b 12.2395(2)
_cell_length_c 21.7629(3)
_cell_measurement_reflns_used 40767
_cell_measurement_temperature 120.01(10)
_cell_measurement_theta_max 32.7700
_cell_measurement_theta_min 3.5640
_cell_volume 2364.26(6)
_computing_cell_refinement 'CrysAlisPro 1.171.40.61a (Rigaku OD, 2019)'
_computing_data_collection 'CrysAlisPro 1.171.40.61a (Rigaku OD, 2019)'
_computing_data_reduction 'CrysAlisPro 1.171.40.61a (Rigaku OD, 2019)'
_computing_molecular_graphics 'Olex2 1.3 (Dolomanov et al., 2009)'
_computing_publication_material 'Olex2 1.3 (Dolomanov et al., 2009)'
_computing_structure_refinement 'SHELXL 2018/3 (Sheldrick, 2015)'
_computing_structure_solution 'SHELXT 2018/2 (Sheldrick, 2018)'
_diffrn_ambient_environment N~2~
_diffrn_ambient_temperature 120.01(10)
_diffrn_detector 'CCD plate'
_diffrn_detector_area_resol_mean 5.1574
_diffrn_detector_type Atlas
_diffrn_measured_fraction_theta_full 0.998
_diffrn_measured_fraction_theta_max 0.932
_diffrn_measurement_details
;
List of Runs (angles in degrees, time in seconds):

  # Type    Start    End  Width  t~exp~   \w     \q     \k     \f   Frames
--------------------------------------------------------------------------
  1  \w    -59.00  -8.00   1.00   10.00    --  -17.52 102.00-159.00   51
  2  \w    -14.00  61.00   1.00   10.00    --   19.09-102.00  97.00   75
  3  \w    -42.00  14.00   1.00   10.00    --  -17.52 -77.00  90.00   56
  4  \w     -8.00  89.00   1.00   10.00    --   19.09  57.00   0.00   97
  5  \w     -8.00  89.00   1.00   10.00    --   19.09  57.00  30.00   97
  6  \w    -18.00  98.00   1.00   10.00    --   19.09  19.00-120.00  116
  7  \w    -51.00  46.00   1.00   10.00    --   19.09 -57.00  90.00   97
  8  \w     -3.00  92.00   1.00   10.00    --   19.09  38.00 120.00   95
  9  \w    -15.00  59.00   1.00   10.00    --   19.09 -99.00-180.00   74
 10  \w     -8.00  89.00   1.00   10.00    --   19.09  57.00-120.00   97
 11  \w    -51.00  46.00   1.00   10.00    --   19.09 -57.00-120.00   97
 12  \w      2.00  73.00   1.00   10.00    --   20.00-121.00  46.54   71
 13  \w    -42.00  14.00   1.00   10.00    --  -17.52 -77.00-120.00   56
 14  \w    -42.00  14.00   1.00   10.00    --  -17.52 -77.00-150.00   56
 15  \w    -92.00 -42.00   1.00   10.00    --  -17.52 153.00-166.32   50
 16  \w    -18.00  46.00   1.00   10.00    --   19.09  19.00 -60.00   64
 17  \w     39.00 106.00   1.00   10.00    --   19.09 178.00  60.00   67
 18  \w      4.00  73.00   1.00   10.00    --   19.09-123.00 -72.72   69
 19  \w      9.00  78.00   1.00   10.00    --   19.09-131.00 -22.97   69
 20  \w      2.00  73.00   1.00   10.00    --   20.00-121.00 134.16   71
 21  \w      8.00  77.00   1.00   10.00    --   20.00-128.00-111.80   69
;
_diffrn_measurement_device 'four-circle diffractometer'
_diffrn_measurement_device_type 'SuperNova, Dual, Cu at home/near, Atlas'
_diffrn_measurement_method '\w scans'
_diffrn_orient_matrix_type 'CrysAlisPro convention (1999,Acta A55,543-557)'
_diffrn_orient_matrix_UB_11 -0.0126655000
_diffrn_orient_matrix_UB_12 0.0320029000
_diffrn_orient_matrix_UB_13 0.0269410000
_diffrn_orient_matrix_UB_21 -0.0473010000
_diffrn_orient_matrix_UB_22 0.0483274000
_diffrn_orient_matrix_UB_23 -0.0160595000
_diffrn_orient_matrix_UB_31 -0.0628978000
_diffrn_orient_matrix_UB_32 -0.0191031000
_diffrn_orient_matrix_UB_33 0.0094145000
_diffrn_radiation_monochromator mirror
_diffrn_radiation_probe x-ray
_diffrn_radiation_type 'Mo K\a'
_diffrn_radiation_wavelength 0.71073
_diffrn_reflns_av_R_equivalents 0.0741
_diffrn_reflns_av_unetI/netI 0.0493
_diffrn_reflns_Laue_measured_fraction_full 0.998
_diffrn_reflns_Laue_measured_fraction_max 0.932
_diffrn_reflns_limit_h_max 14
_diffrn_reflns_limit_h_min -14
_diffrn_reflns_limit_k_max 18
_diffrn_reflns_limit_k_min -18
_diffrn_reflns_limit_l_max 33
_diffrn_reflns_limit_l_min -33
_diffrn_reflns_number 121195
_diffrn_reflns_point_group_measured_fraction_full 0.998
_diffrn_reflns_point_group_measured_fraction_max 0.932
_diffrn_reflns_theta_full 25.242
_diffrn_reflns_theta_max 33.357
_diffrn_reflns_theta_min 3.206
_diffrn_source 'micro-focus sealed X-ray tube'
_diffrn_source_type 'SuperNova (Mo) X-ray Source'
_exptl_absorpt_coefficient_mu 5.287
_exptl_absorpt_correction_T_max 1.00000
_exptl_absorpt_correction_T_min 0.70415
_exptl_absorpt_correction_type multi-scan
_exptl_absorpt_process_details
;
CrysAlisPro 1.171.40.61a (Rigaku Oxford Diffraction, 2019)
Empirical absorption correction using spherical harmonics,
 implemented in SCALE3 ABSPACK scaling algorithm.
;
_exptl_crystal_colour 'dark orange'
_exptl_crystal_density_diffrn 1.693
_exptl_crystal_description prism
_exptl_crystal_F_000 1188
_exptl_crystal_size_max 0.277
_exptl_crystal_size_mid 0.101
_exptl_crystal_size_min 0.07
_refine_diff_density_max 2.188
_refine_diff_density_min -1.261
_refine_diff_density_rms 0.161
_refine_ls_extinction_method none
_refine_ls_goodness_of_fit_ref 1.176
_refine_ls_hydrogen_treatment mixed
_refine_ls_matrix_type full
_refine_ls_number_parameters 638
_refine_ls_number_reflns 17093
_refine_ls_number_restraints 25
_refine_ls_restrained_S_all 1.175
_refine_ls_R_factor_all 0.0549
_refine_ls_R_factor_gt 0.0421
_refine_ls_shift/su_max 0.003
_refine_ls_shift/su_mean 0.000
_refine_ls_structure_factor_coef Fsqd
_refine_ls_weighting_details 'w=1/[\s^2^(Fo^2^)+(0.0162P)^2^+3.1456P] where P=(Fo^2^+2Fc^2^)/3'
_refine_ls_weighting_scheme calc
_refine_ls_wR_factor_gt 0.0683
_refine_ls_wR_factor_ref 0.0720
_reflns_Friedel_coverage 0.000
_reflns_number_gt 14694
_reflns_number_total 17093
_reflns_threshold_expression 'I > 2\s(I)'
_cod_data_source_file cs1c00869_si_002.cif
_cod_data_source_block jl20009_refinalized
_cod_depositor_comments 'Adding full bibliography for 4518791--4518793.cif.'
_cod_database_code 4518791
_chemical_oxdiff_formula 'C162 H174 P12 Re2 '
_chemical_oxdiff_usercomment '@ 120 K LD705.3'
_shelx_space_group_comment
;
The symmetry employed for this shelxl refinement is uniquely defined
by the following loop, which should always be used as a source of
symmetry information in preference to the above space-group names.
They are only intended as comments.
;
_reflns_odcompleteness_completeness 99.88
_reflns_odcompleteness_iscentric 1
_reflns_odcompleteness_theta 30.44
_olex2_refinement_description
;

A phenyl substituent on the DPPP ligand coordinated to Re1 (C(22), C(23), C(24), C(25), C(26), 
C(27), C(22A), C(23A), C(24A), C(25A), C(26A), C(27A)) was positionally disordered over two positions. 
As a result, the ring was split and refined with an occupany ratio of 0.540:0.460.

The central propyl carbon of the DPPP ligand bound to Re2 (C(41), C(41A)) was positionally disorder over two positions. 
As a result, C(41) was split and refined with an occupancy ratio of 0.405:0.595.   

The hydrides were placed in placed in positions based on the difference synthesis and refined with free uiso. 
The Re-H distance for terminal hydrides (H1, H2, H5, H6) were restrained to a distance of 1.47 A within the standard uncertainty 
of 0.01 through the use of DFIX command. The Re-H distance for bridging hydrides (H3, H4, H7, H8) were restrained to a distance 
of 1.95 A within the standard uncertainty of 0.01 through the use of DFIX command. The interatomic distances between bridging hydrides
(H3 and H4, H7 and H8) were restrained to a distance of 2.1 A within the standard uncertainty of 0.01 through the use of DANG command.

;
_olex2_submission_special_instructions 'No special instructions were received'
_oxdiff_exptl_absorpt_empirical_details
;
Empirical correction (ABSPACK) includes:
- Absorption correction using spherical harmonics
- Frame scaling
;
_oxdiff_exptl_absorpt_empirical_full_max 3.136
_oxdiff_exptl_absorpt_empirical_full_min 0.538

loop_
_space_group_symop_operation_xyz
'x, y, z'
'-x, -y, -z'

loop_
_atom_site_label
_atom_site_type_symbol
_atom_site_fract_x
_atom_site_fract_y
_atom_site_fract_z
_atom_site_U_iso_or_equiv
_atom_site_adp_type
_atom_site_occupancy
_atom_site_site_symmetry_order
_atom_site_calc_flag
_atom_site_refinement_flags_posn
_atom_site_refinement_flags_adp
_atom_site_refinement_flags_occupancy
_atom_site_disorder_assembly
_atom_site_disorder_group
Re1 Re 0.93512(2) 0.07763(2) 0.53764(2) 0.01464(3) Uani 1 1 d D . . . .
H1 H 0.791(3) 0.070(4) 0.567(2) 0.056(15) Uiso 1 1 d D . . . .
H2 H 1.017(6) 0.159(4) 0.549(3) 0.10(2) Uiso 1 1 d D . . . .
H3 H 0.995(8) -0.0897(9) 0.542(3) 0.15(3) Uiso 1 1 d D . . . .
H4 H 0.869(5) 0.010(3) 0.4713(14) 0.045(14) Uiso 1 1 d D . . . .
P1 P 0.95471(10) 0.09712(8) 0.64191(4) 0.01643(17) Uani 1 1 d . . . . .
P2 P 0.75086(10) 0.25290(8) 0.52120(4) 0.01643(17) Uani 1 1 d D . . . .
C1 C 0.9315(4) -0.0183(3) 0.69795(16) 0.0206(7) Uani 1 1 d . . . . .
C2 C 0.8738(6) -0.1004(4) 0.6810(2) 0.0478(14) Uani 1 1 d . . . . .
H015 H 0.848179 -0.099477 0.640546 0.057 Uiso 1 1 calc R U . . .
C3 C 0.8527(7) -0.1858(5) 0.7237(2) 0.0571(16) Uani 1 1 d . . . . .
H01C H 0.812903 -0.240922 0.711386 0.069 Uiso 1 1 calc R U . . .
C4 C 0.8901(5) -0.1891(4) 0.78314(19) 0.0343(10) Uani 1 1 d . . . . .
H017 H 0.879580 -0.247600 0.811125 0.041 Uiso 1 1 calc R U . . .
C5 C 0.9433(6) -0.1051(5) 0.8008(2) 0.0454(13) Uani 1 1 d . . . . .
H019 H 0.965984 -0.105036 0.841610 0.054 Uiso 1 1 calc R U . . .
C6 C 0.9639(5) -0.0199(4) 0.75879(19) 0.0404(11) Uani 1 1 d . . . . .
H00V H 0.999929 0.036809 0.771711 0.048 Uiso 1 1 calc R U . . .
C7 C 1.1360(4) 0.1073(3) 0.66300(16) 0.0207(7) Uani 1 1 d . . . . .
C8 C 1.1514(5) 0.1957(4) 0.69546(19) 0.0302(9) Uani 1 1 d . . . . .
H00W H 1.066368 0.254813 0.707857 0.036 Uiso 1 1 calc R U . . .
C9 C 1.2919(5) 0.1976(4) 0.7098(2) 0.0400(11) Uani 1 1 d . . . . .
H018 H 1.300329 0.258053 0.731283 0.048 Uiso 1 1 calc R U . . .
C10 C 1.4184(5) 0.1108(4) 0.6924(2) 0.0376(11) Uani 1 1 d . . . . .
H00Z H 1.512410 0.112109 0.702268 0.045 Uiso 1 1 calc R U . . .
C11 C 1.4057(5) 0.0215(4) 0.6603(2) 0.0380(11) Uani 1 1 d . . . . .
H011 H 1.491156 -0.037864 0.648634 0.046 Uiso 1 1 calc R U . . .
C12 C 1.2652(4) 0.0201(4) 0.64547(18) 0.0316(9) Uani 1 1 d . . . . .
H00R H 1.257541 -0.040046 0.623470 0.038 Uiso 1 1 calc R U . . .
C13 C 0.8136(4) 0.2201(3) 0.67841(16) 0.0225(7) Uani 1 1 d . . . . .
H00A H 0.724877 0.197433 0.691408 0.027 Uiso 1 1 calc R U . . .
H00B H 0.853509 0.236039 0.715266 0.027 Uiso 1 1 calc R U . . .
C14 C 0.7652(4) 0.3319(3) 0.63809(17) 0.0234(7) Uani 1 1 d . . . . .
H00E H 0.853479 0.345348 0.616560 0.028 Uiso 1 1 calc R U . . .
H00F H 0.717964 0.395828 0.664384 0.028 Uiso 1 1 calc R U . . .
C15 C 0.6547(4) 0.3276(3) 0.59051(16) 0.0223(7) Uani 1 1 d . . . . .
H00C H 0.596584 0.405496 0.578523 0.027 Uiso 1 1 calc R U . . .
H00D H 0.585410 0.288564 0.609515 0.027 Uiso 1 1 calc R U . . .
C16 C 0.5898(4) 0.2440(3) 0.48136(17) 0.0208(7) Uani 1 1 d . . . . .
C17 C 0.5097(5) 0.1704(4) 0.5075(2) 0.0343(10) Uani 1 1 d . . . . .
H014 H 0.539247 0.126845 0.543575 0.041 Uiso 1 1 calc R U . . .
C18 C 0.3860(5) 0.1628(4) 0.4791(3) 0.0438(12) Uani 1 1 d . . . . .
H01B H 0.331482 0.115592 0.496903 0.053 Uiso 1 1 calc R U . . .
C19 C 0.3438(6) 0.2249(5) 0.4248(3) 0.0544(15) Uani 1 1 d . . . . .
H01I H 0.260830 0.219425 0.406095 0.065 Uiso 1 1 calc R U . . .
C20 C 0.4238(6) 0.2948(4) 0.3981(3) 0.0529(14) Uani 1 1 d . . . . .
H01R H 0.395964 0.335351 0.361011 0.064 Uiso 1 1 calc R U . . .
C21 C 0.5463(5) 0.3051(4) 0.4264(2) 0.0341(9) Uani 1 1 d . . . . .
H01D H 0.599386 0.353150 0.408259 0.041 Uiso 1 1 calc R U . . .
C22 C 0.814(4) 0.3606(10) 0.4721(16) 0.023(5) Uani 0.460(14) 1 d D . P A 1
C22A C 0.805(3) 0.3716(9) 0.4785(14) 0.019(3) Uani 0.540(14) 1 d D . P A 2
C23 C 0.7767(18) 0.4748(10) 0.4861(5) 0.037(3) Uani 0.460(14) 1 d D . P A 1
H01E H 0.715467 0.500989 0.521239 0.045 Uiso 0.460(14) 1 calc R U P A 1
C23A C 0.7103(11) 0.4834(7) 0.4759(4) 0.0241(19) Uani 0.540(14) 1 d D . P A 2
H11 H 0.614937 0.500467 0.495923 0.029 Uiso 0.540(14) 1 calc R U P A 2
C24 C 0.831(2) 0.5514(11) 0.4471(6) 0.051(5) Uani 0.460(14) 1 d D . P A 1
H01M H 0.810597 0.627325 0.457676 0.061 Uiso 0.460(14) 1 calc R U P A 1
C24A C 0.7554(13) 0.5715(8) 0.4435(5) 0.031(2) Uani 0.540(14) 1 d D . P A 2
H01N H 0.690557 0.646418 0.442115 0.038 Uiso 0.540(14) 1 calc R U P A 2
C25 C 0.9149(18) 0.5150(12) 0.3939(7) 0.037(4) Uani 0.460(14) 1 d D . P A 1
H01H H 0.945522 0.566815 0.366775 0.044 Uiso 0.460(14) 1 calc R U P A 1
C25A C 0.8958(13) 0.5463(10) 0.4141(6) 0.030(3) Uani 0.540(14) 1 d D . P A 2
H12 H 0.926810 0.604619 0.392951 0.036 Uiso 0.540(14) 1 calc R U P A 2
C26 C 0.9527(12) 0.4032(9) 0.3809(6) 0.041(3) Uani 0.460(14) 1 d D . P A 1
H020 H 1.013448 0.378007 0.345463 0.049 Uiso 0.460(14) 1 calc R U P A 1
C26A C 0.9896(10) 0.4373(8) 0.4154(6) 0.042(3) Uani 0.540(14) 1 d D . P A 2
H0 H 1.083959 0.420804 0.394486 0.050 Uiso 0.540(14) 1 calc R U P A 2
C27 C 0.9033(12) 0.3244(8) 0.4191(5) 0.030(3) Uani 0.460(14) 1 d D . P A 1
H01A H 0.930359 0.247737 0.408981 0.036 Uiso 0.460(14) 1 calc R U P A 1
C27A C 0.9460(9) 0.3495(7) 0.4479(5) 0.034(2) Uani 0.540(14) 1 d D . P A 2
H13 H 1.012348 0.275126 0.449027 0.040 Uiso 0.540(14) 1 calc R U P A 2
Re2 Re 0.49539(2) 0.58321(2) 0.03224(2) 0.01500(3) Uani 1 1 d D . . . .
H5 H 0.354(3) 0.679(2) 0.032(2) 0.039(13) Uiso 1 1 d D . . . .
H6 H 0.635(3) 0.568(4) 0.0627(19) 0.050(14) Uiso 1 1 d D . . . .
H7 H 0.443(5) 0.572(4) -0.0510(8) 0.067(17) Uiso 1 1 d D . . . .
H8 H 0.357(4) 0.495(4) 0.0265(17) 0.059(16) Uiso 1 1 d D . . . .
P3 P 0.41361(10) 0.61860(8) 0.13476(4) 0.01798(17) Uani 1 1 d . . . . .
P4 P 0.55561(10) 0.75156(8) 0.00717(4) 0.01600(16) Uani 1 1 d . . . . .
C28 C 0.5294(4) 0.5250(3) 0.19328(16) 0.0224(7) Uani 1 1 d . . . . .
C29 C 0.5526(4) 0.5635(4) 0.24917(17) 0.0270(8) Uani 1 1 d . . . . .
H00L H 0.506457 0.639996 0.258396 0.032 Uiso 1 1 calc R U . . .
C30 C 0.6436(5) 0.4894(5) 0.29134(19) 0.0396(11) Uani 1 1 d . . . . .
H00S H 0.658387 0.516590 0.328348 0.048 Uiso 1 1 calc R U . . .
C31 C 0.7121(6) 0.3753(5) 0.2785(2) 0.0524(14) Uani 1 1 d . . . . .
H010 H 0.774843 0.326051 0.306269 0.063 Uiso 1 1 calc R U . . .
C32 C 0.6869(7) 0.3350(5) 0.2240(2) 0.0606(17) Uani 1 1 d . . . . .
H01F H 0.729820 0.257711 0.215803 0.073 Uiso 1 1 calc R U . . .
C33 C 0.5983(6) 0.4092(4) 0.1817(2) 0.0460(13) Uani 1 1 d . . . . .
H00Q H 0.584322 0.381308 0.144734 0.055 Uiso 1 1 calc R U . . .
C34 C 0.2265(4) 0.6035(3) 0.15756(16) 0.0228(7) Uani 1 1 d . . . . .
C35 C 0.2003(5) 0.5308(4) 0.20617(19) 0.0310(9) Uani 1 1 d . . . . .
H013 H 0.278539 0.490265 0.230350 0.037 Uiso 1 1 calc R U . . .
C36 C 0.0585(5) 0.5178(4) 0.2192(2) 0.0404(11) Uani 1 1 d . . . . .
H01K H 0.042995 0.469122 0.252065 0.049 Uiso 1 1 calc R U . . .
C37 C -0.0577(5) 0.5757(5) 0.1843(2) 0.0434(12) Uani 1 1 d . . . . .
H01G H -0.151691 0.565508 0.192799 0.052 Uiso 1 1 calc R U . . .
C38 C -0.0353(5) 0.6494(6) 0.1363(2) 0.0587(17) Uani 1 1 d . . . . .
H01J H -0.114473 0.690173 0.112597 0.070 Uiso 1 1 calc R U . . .
C39 C 0.1056(5) 0.6625(5) 0.1235(2) 0.0486(14) Uani 1 1 d . . . . .
H012 H 0.119575 0.712495 0.091027 0.058 Uiso 1 1 calc R U . . .
C40 C 0.3907(5) 0.7648(3) 0.15876(17) 0.0301(9) Uani 1 1 d . . . . .
H00U H 0.294055 0.814797 0.146494 0.036 Uiso 0.595(9) 1 calc R U P B 1
H00X H 0.387915 0.762760 0.203470 0.036 Uiso 0.595(9) 1 calc R U P B 1
H H 0.303188 0.786608 0.187686 0.036 Uiso 0.405(9) 1 calc R U P B 2
H00Y H 0.477309 0.761747 0.180941 0.036 Uiso 0.405(9) 1 calc R U P B 2
C41 C 0.3728(10) 0.8594(8) 0.1083(4) 0.022(2) Uani 0.405(9) 1 d . . P B 2
H01P H 0.291650 0.857097 0.084174 0.026 Uiso 0.405(9) 1 calc R U P B 2
H01Q H 0.339490 0.932225 0.128376 0.026 Uiso 0.405(9) 1 calc R U P B 2
C41A C 0.5049(7) 0.8154(5) 0.1344(3) 0.0224(15) Uani 0.595(9) 1 d . . P B 1
H01L H 0.602169 0.758164 0.138775 0.027 Uiso 0.595(9) 1 calc R U P B 1
H01O H 0.500266 0.878471 0.159850 0.027 Uiso 0.595(9) 1 calc R U P B 1
C42 C 0.4976(4) 0.8620(3) 0.06557(17) 0.0229(7) Uani 1 1 d . . . . .
H00G H 0.561036 0.911619 0.058653 0.027 Uiso 0.595(9) 1 calc R U P B 1
H00H H 0.395295 0.909083 0.059151 0.027 Uiso 0.595(9) 1 calc R U P B 1
H00I H 0.583459 0.854903 0.089193 0.027 Uiso 0.405(9) 1 calc R U P B 2
H00J H 0.472685 0.937034 0.044065 0.027 Uiso 0.405(9) 1 calc R U P B 2
C43 C 0.4677(4) 0.8331(3) -0.06119(16) 0.0206(7) Uani 1 1 d . . . . .
C44 C 0.3142(4) 0.8909(3) -0.05916(17) 0.0217(7) Uani 1 1 d . . . . .
H00K H 0.256251 0.888968 -0.022469 0.026 Uiso 1 1 calc R U . . .
C45 C 0.2457(5) 0.9512(4) -0.11051(19) 0.0300(9) Uani 1 1 d . . . . .
H00T H 0.143237 0.990114 -0.107707 0.036 Uiso 1 1 calc R U . . .
C46 C 0.3283(5) 0.9538(4) -0.1657(2) 0.0406(11) Uani 1 1 d . . . . .
H00M H 0.282320 0.994384 -0.200149 0.049 Uiso 1 1 calc R U . . .
C47 C 0.4797(5) 0.8957(5) -0.1691(2) 0.0507(14) Uani 1 1 d . . . . .
H10 H 0.536086 0.896477 -0.206317 0.061 Uiso 1 1 calc R U . . .
C48 C 0.5494(5) 0.8359(4) -0.11755(19) 0.0373(11) Uani 1 1 d . . . . .
H00P H 0.651974 0.797270 -0.120708 0.045 Uiso 1 1 calc R U . . .
C49 C 0.7535(4) 0.7404(3) -0.01284(16) 0.0194(7) Uani 1 1 d . . . . .
C50 C 0.8064(4) 0.8348(3) -0.01030(18) 0.0265(8) Uani 1 1 d . . . . .
H00 H 0.740909 0.904405 0.002878 0.032 Uiso 1 1 calc R U . . .
C51 C 0.9553(4) 0.8261(4) -0.02715(19) 0.0290(9) Uani 1 1 d . . . . .
H9 H 0.988984 0.889320 -0.024202 0.035 Uiso 1 1 calc R U . . .
C52 C 1.0541(4) 0.7246(3) -0.04827(18) 0.0260(8) Uani 1 1 d . . . . .
H00N H 1.153885 0.719116 -0.059511 0.031 Uiso 1 1 calc R U . . .
C53 C 1.0028(4) 0.6317(4) -0.0524(2) 0.0327(10) Uani 1 1 d . . . . .
H016 H 1.067992 0.563222 -0.067118 0.039 Uiso 1 1 calc R U . . .
C54 C 0.8539(4) 0.6396(3) -0.0349(2) 0.0293(9) Uani 1 1 d . . . . .
H00O H 0.821052 0.575976 -0.037917 0.035 Uiso 1 1 calc R U . . .

loop_
_atom_site_aniso_label
_atom_site_aniso_U_11
_atom_site_aniso_U_22
_atom_site_aniso_U_33
_atom_site_aniso_U_23
_atom_site_aniso_U_13
_atom_site_aniso_U_12
Re1 0.01701(7) 0.01607(7) 0.01116(6) -0.00063(5) -0.00031(5) -0.00569(5)
P1 0.0187(4) 0.0197(4) 0.0121(4) -0.0005(3) -0.0008(3) -0.0077(4)
P2 0.0173(4) 0.0170(4) 0.0150(4) -0.0008(3) -0.0012(3) -0.0052(3)
C1 0.0205(17) 0.0255(19) 0.0147(16) 0.0022(13) 0.0001(13) -0.0064(15)
C2 0.093(4) 0.049(3) 0.019(2) 0.0048(19) -0.009(2) -0.049(3)
C3 0.110(5) 0.054(3) 0.028(2) 0.007(2) -0.004(3) -0.056(4)
C4 0.036(2) 0.037(2) 0.026(2) 0.0130(18) 0.0029(17) -0.009(2)
C5 0.059(3) 0.065(3) 0.019(2) 0.018(2) -0.013(2) -0.031(3)
C6 0.055(3) 0.055(3) 0.024(2) 0.013(2) -0.0155(19) -0.035(3)
C7 0.0214(17) 0.0268(19) 0.0151(16) 0.0044(13) -0.0034(13) -0.0099(15)
C8 0.031(2) 0.025(2) 0.037(2) 0.0017(17) -0.0098(17) -0.0125(18)
C9 0.044(3) 0.034(2) 0.053(3) 0.010(2) -0.022(2) -0.025(2)
C10 0.031(2) 0.058(3) 0.033(2) 0.014(2) -0.0116(18) -0.028(2)
C11 0.020(2) 0.061(3) 0.029(2) -0.004(2) -0.0006(16) -0.008(2)
C12 0.027(2) 0.045(3) 0.0223(19) -0.0073(18) 0.0010(16) -0.0098(19)
C13 0.0225(18) 0.0271(19) 0.0178(17) -0.0049(14) -0.0008(13) -0.0065(15)
C14 0.0240(18) 0.0222(18) 0.0232(18) -0.0080(14) 0.0023(14) -0.0057(15)
C15 0.0193(17) 0.0232(18) 0.0216(17) -0.0041(14) 0.0001(13) -0.0023(15)
C16 0.0172(16) 0.0189(17) 0.0251(18) -0.0043(14) -0.0046(13) -0.0021(14)
C17 0.031(2) 0.038(2) 0.040(2) 0.0021(19) -0.0086(18) -0.017(2)
C18 0.033(2) 0.040(3) 0.064(3) -0.006(2) -0.011(2) -0.017(2)
C19 0.048(3) 0.042(3) 0.081(4) -0.003(3) -0.040(3) -0.015(3)
C20 0.064(3) 0.039(3) 0.063(4) 0.013(2) -0.044(3) -0.018(3)
C21 0.042(2) 0.029(2) 0.034(2) 0.0030(18) -0.0178(19) -0.012(2)
C22 0.030(9) 0.010(6) 0.026(12) -0.001(5) -0.009(6) 0.001(5)
C22A 0.017(7) 0.028(7) 0.014(5) 0.005(6) -0.001(4) -0.013(6)
C23 0.053(9) 0.033(6) 0.031(6) -0.006(4) 0.003(6) -0.022(6)
C23A 0.024(4) 0.020(4) 0.029(4) -0.005(3) 0.001(4) -0.007(4)
C24 0.091(15) 0.021(6) 0.051(8) 0.008(6) -0.030(10) -0.029(9)
C24A 0.036(5) 0.020(4) 0.038(5) 0.009(3) -0.012(4) -0.010(4)
C25 0.045(8) 0.045(9) 0.032(8) 0.018(6) -0.018(6) -0.031(7)
C25A 0.036(6) 0.028(5) 0.033(7) 0.008(5) -0.011(5) -0.018(5)
C26 0.034(6) 0.038(6) 0.041(7) 0.026(5) 0.001(5) -0.005(5)
C26A 0.029(5) 0.033(5) 0.060(7) 0.020(5) 0.006(4) -0.012(4)
C27 0.028(5) 0.019(4) 0.034(6) 0.011(4) 0.004(4) 0.003(4)
C27A 0.024(4) 0.024(4) 0.047(6) 0.014(4) 0.003(4) -0.003(3)
Re2 0.01827(7) 0.01696(7) 0.01171(6) -0.00024(5) 0.00050(5) -0.00868(5)
P3 0.0226(4) 0.0194(4) 0.0117(4) -0.0003(3) 0.0009(3) -0.0067(4)
P4 0.0168(4) 0.0159(4) 0.0165(4) 0.0012(3) -0.0009(3) -0.0074(3)
C28 0.0215(17) 0.030(2) 0.0135(16) 0.0033(14) 0.0000(13) -0.0055(15)
C29 0.0270(19) 0.036(2) 0.0192(18) -0.0015(16) -0.0021(15) -0.0111(17)
C30 0.038(2) 0.062(3) 0.0184(19) 0.003(2) -0.0068(17) -0.014(2)
C31 0.043(3) 0.070(4) 0.024(2) 0.010(2) -0.006(2) 0.010(3)
C32 0.079(4) 0.047(3) 0.025(2) 0.003(2) -0.005(2) 0.024(3)
C33 0.066(3) 0.036(3) 0.019(2) -0.0028(18) -0.009(2) 0.010(2)
C34 0.0246(18) 0.0269(19) 0.0157(16) -0.0053(14) 0.0030(14) -0.0064(16)
C35 0.032(2) 0.032(2) 0.030(2) 0.0026(17) -0.0021(17) -0.0120(18)
C36 0.042(3) 0.040(3) 0.044(3) 0.004(2) 0.007(2) -0.023(2)
C37 0.031(2) 0.066(3) 0.040(3) -0.015(2) 0.011(2) -0.026(2)
C38 0.023(2) 0.110(5) 0.037(3) 0.011(3) -0.001(2) -0.015(3)
C39 0.027(2) 0.078(4) 0.031(2) 0.021(2) 0.0023(18) -0.009(2)
C40 0.051(3) 0.0201(19) 0.0148(17) -0.0024(14) -0.0003(16) -0.0050(18)
C41 0.026(5) 0.022(5) 0.020(4) -0.006(3) 0.002(3) -0.011(4)
C41A 0.028(3) 0.023(3) 0.019(3) -0.004(2) -0.002(2) -0.011(3)
C42 0.032(2) 0.0174(17) 0.0225(18) -0.0017(14) -0.0011(15) -0.0119(16)
C43 0.0219(17) 0.0212(17) 0.0213(17) 0.0025(14) -0.0045(13) -0.0104(15)
C44 0.0232(18) 0.0222(18) 0.0227(18) 0.0018(14) -0.0017(14) -0.0118(15)
C45 0.0245(19) 0.031(2) 0.036(2) 0.0081(17) -0.0103(16) -0.0102(17)
C46 0.034(2) 0.058(3) 0.029(2) 0.021(2) -0.0114(18) -0.016(2)
C47 0.036(3) 0.083(4) 0.026(2) 0.021(2) -0.0010(19) -0.013(3)
C48 0.026(2) 0.051(3) 0.027(2) 0.011(2) 0.0007(17) -0.004(2)
C49 0.0178(16) 0.0192(17) 0.0228(17) 0.0026(13) -0.0020(13) -0.0084(14)
C50 0.0268(19) 0.0222(19) 0.032(2) -0.0016(16) 0.0028(16) -0.0102(16)
C51 0.029(2) 0.030(2) 0.034(2) 0.0007(17) -0.0007(16) -0.0184(18)
C52 0.0158(17) 0.031(2) 0.032(2) 0.0054(16) -0.0023(15) -0.0095(16)
C53 0.0188(18) 0.023(2) 0.054(3) -0.0013(19) 0.0047(18) -0.0049(16)
C54 0.0205(18) 0.025(2) 0.046(2) -0.0051(18) 0.0021(17) -0.0116(16)

loop_
_atom_type_symbol
_atom_type_description
_atom_type_scat_dispersion_real
_atom_type_scat_dispersion_imag
_atom_type_scat_source
C C 0.0033 0.0016 'International Tables Vol C Tables 4.2.6.8 and 6.1.1.4'
H H 0.0000 0.0000 'International Tables Vol C Tables 4.2.6.8 and 6.1.1.4'
P P 0.1023 0.0942 'International Tables Vol C Tables 4.2.6.8 and 6.1.1.4'
Re Re -1.0185 7.2310 'International Tables Vol C Tables 4.2.6.8 and 6.1.1.4'

loop_
_exptl_crystal_face_index_h
_exptl_crystal_face_index_k
_exptl_crystal_face_index_l
_exptl_crystal_face_perp_dist
0 -1 2 0.0418
0 1 -2 0.0469
-1 0 -1 0.0991
1 0 1 0.1142
0 0 1 0.0430
0 0 -1 0.0275
1 1 2 0.1144
-1 -1 -2 0.1085
0 1 2 0.0476
0 -1 -2 0.0410
-2 -1 2 0.1177
0 2 1 0.0437
0 -2 -1 0.0489

loop_
_geom_angle_atom_site_label_1
_geom_angle_atom_site_label_2
_geom_angle_atom_site_label_3
_geom_angle
_geom_angle_site_symmetry_1
_geom_angle_site_symmetry_3
_geom_angle_publ_flag
Re1 Re1 H1 114.9(19) 2_756 . ?
Re1 Re1 H2 117(2) 2_756 . ?
Re1 Re1 H3 45.5(19) 2_756 . ?
Re1 Re1 H4 45.6(13) 2_756 . ?
H1 Re1 H2 128(3) . . ?
H1 Re1 H3 85(3) . . ?
H1 Re1 H4 81(2) . . ?
H2 Re1 H3 132(3) . . ?
H2 Re1 H4 142(3) . . ?
H3 Re1 H4 65.4(4) . . ?
P1 Re1 Re1 133.81(2) . 2_756 ?
P1 Re1 H1 76.2(19) . . ?
P1 Re1 H2 66(3) . . ?
P1 Re1 H3 95.8(14) . . ?
P1 Re1 H4 151.5(13) . . ?
P2 Re1 Re1 129.57(2) . 2_756 ?
P2 Re1 H1 71(2) . . ?
P2 Re1 H2 79(3) . . ?
P2 Re1 H3 149.2(19) . . ?
P2 Re1 H4 91.4(12) . . ?
P2 Re1 P1 96.62(3) . . ?
C1 P1 Re1 118.62(12) . . ?
C7 P1 Re1 116.03(11) . . ?
C7 P1 C1 100.26(16) . . ?
C7 P1 C13 104.29(17) . . ?
C13 P1 Re1 116.55(12) . . ?
C13 P1 C1 98.25(16) . . ?
C15 P2 Re1 116.41(13) . . ?
C15 P2 C16 100.88(16) . . ?
C15 P2 C22 105.6(7) . . ?
C15 P2 C22A 99.5(6) . . ?
C16 P2 Re1 114.65(12) . . ?
C16 P2 C22 102.4(16) . . ?
C16 P2 C22A 103.9(12) . . ?
C22 P2 Re1 115.0(9) . . ?
C22A P2 Re1 118.8(7) . . ?
C2 C1 P1 120.8(3) . . ?
C2 C1 C6 118.1(4) . . ?
C6 C1 P1 121.0(3) . . ?
C1 C2 H015 119.6 . . ?
C1 C2 C3 120.8(4) . . ?
C3 C2 H015 119.6 . . ?
C2 C3 H01C 119.7 . . ?
C4 C3 C2 120.6(4) . . ?
C4 C3 H01C 119.7 . . ?
C3 C4 H017 120.6 . . ?
C5 C4 C3 118.8(4) . . ?
C5 C4 H017 120.6 . . ?
C4 C5 H019 119.6 . . ?
C4 C5 C6 120.8(4) . . ?
C6 C5 H019 119.6 . . ?
C1 C6 C5 120.8(4) . . ?
C1 C6 H00V 119.6 . . ?
C5 C6 H00V 119.6 . . ?
C8 C7 P1 124.2(3) . . ?
C8 C7 C12 118.0(4) . . ?
C12 C7 P1 117.8(3) . . ?
C7 C8 H00W 119.5 . . ?
C7 C8 C9 120.9(4) . . ?
C9 C8 H00W 119.5 . . ?
C8 C9 H018 119.8 . . ?
C10 C9 C8 120.4(4) . . ?
C10 C9 H018 119.8 . . ?
C9 C10 H00Z 120.2 . . ?
C9 C10 C11 119.7(4) . . ?
C11 C10 H00Z 120.2 . . ?
C10 C11 H011 120.0 . . ?
C10 C11 C12 120.0(4) . . ?
C12 C11 H011 120.0 . . ?
C7 C12 H00R 119.5 . . ?
C11 C12 C7 121.0(4) . . ?
C11 C12 H00R 119.5 . . ?
P1 C13 H00A 108.3 . . ?
P1 C13 H00B 108.3 . . ?
H00A C13 H00B 107.4 . . ?
C14 C13 P1 116.0(2) . . ?
C14 C13 H00A 108.3 . . ?
C14 C13 H00B 108.3 . . ?
C13 C14 H00E 109.2 . . ?
C13 C14 H00F 109.2 . . ?
C13 C14 C15 112.2(3) . . ?
H00E C14 H00F 107.9 . . ?
C15 C14 H00E 109.2 . . ?
C15 C14 H00F 109.2 . . ?
P2 C15 H00C 109.1 . . ?
P2 C15 H00D 109.1 . . ?
C14 C15 P2 112.5(2) . . ?
C14 C15 H00C 109.1 . . ?
C14 C15 H00D 109.1 . . ?
H00C C15 H00D 107.8 . . ?
C17 C16 P2 118.2(3) . . ?
C21 C16 P2 122.8(3) . . ?
C21 C16 C17 118.9(4) . . ?
C16 C17 H014 120.1 . . ?
C18 C17 C16 119.8(4) . . ?
C18 C17 H014 120.1 . . ?
C17 C18 H01B 119.8 . . ?
C19 C18 C17 120.4(5) . . ?
C19 C18 H01B 119.8 . . ?
C18 C19 H01I 119.9 . . ?
C20 C19 C18 120.2(4) . . ?
C20 C19 H01I 119.9 . . ?
C19 C20 H01R 119.9 . . ?
C19 C20 C21 120.3(5) . . ?
C21 C20 H01R 119.9 . . ?
C16 C21 C20 120.4(4) . . ?
C16 C21 H01D 119.8 . . ?
C20 C21 H01D 119.8 . . ?
C23 C22 P2 123.2(11) . . ?
C23 C22 C27 118.8(9) . . ?
C27 C22 P2 118.1(11) . . ?
C23A C22A P2 122.7(9) . . ?
C23A C22A C27A 117.7(7) . . ?
C27A C22A P2 119.7(10) . . ?
C22 C23 H01E 120.0 . . ?
C22 C23 C24 120.0(11) . . ?
C24 C23 H01E 120.0 . . ?
C22A C23A H11 119.4 . . ?
C22A C23A C24A 121.2(8) . . ?
C24A C23A H11 119.4 . . ?
C23 C24 H01M 119.8 . . ?
C25 C24 C23 120.3(11) . . ?
C25 C24 H01M 119.8 . . ?
C23A C24A H01N 120.3 . . ?
C25A C24A C23A 119.4(9) . . ?
C25A C24A H01N 120.3 . . ?
C24 C25 H01H 120.3 . . ?
C26 C25 C24 119.4(10) . . ?
C26 C25 H01H 120.3 . . ?
C24A C25A H12 119.8 . . ?
C26A C25A C24A 120.5(9) . . ?
C26A C25A H12 119.8 . . ?
C25 C26 H020 119.1 . . ?
C25 C26 C27 121.8(10) . . ?
C27 C26 H020 119.1 . . ?
C25A C26A H0 119.8 . . ?
C25A C26A C27A 120.4(8) . . ?
C27A C26A H0 119.8 . . ?
C22 C27 C26 119.6(10) . . ?
C22 C27 H01A 120.2 . . ?
C26 C27 H01A 120.2 . . ?
C22A C27A C26A 120.9(8) . . ?
C22A C27A H13 119.6 . . ?
C26A C27A H13 119.6 . . ?
Re2 Re2 H5 115.1(17) 2_665 . ?
Re2 Re2 H6 113.8(19) 2_665 . ?
Re2 Re2 H7 46.0(14) 2_665 . ?
Re2 Re2 H8 47.5(13) 2_665 . ?
H5 Re2 H6 131(3) . . ?
H5 Re2 H7 81(2) . . ?
H5 Re2 H8 81(2) . . ?
H6 Re2 H7 136(2) . . ?
H6 Re2 H8 137(2) . . ?
H7 Re2 H8 65.3(4) . . ?
P3 Re2 Re2 130.81(2) . 2_665 ?
P3 Re2 H5 73.2(17) . . ?
P3 Re2 H6 76.2(18) . . ?
P3 Re2 H7 147.7(14) . . ?
P3 Re2 H8 91.0(12) . . ?
P4 Re2 Re2 131.45(2) . 2_665 ?
P4 Re2 H5 72.3(16) . . ?
P4 Re2 H6 75.2(19) . . ?
P4 Re2 H7 93.0(12) . . ?
P4 Re2 H8 148.1(14) . . ?
P4 Re2 P3 97.70(3) . . ?
C28 P3 Re2 116.64(12) . . ?
C28 P3 C34 101.97(17) . . ?
C28 P3 C40 103.59(18) . . ?
C34 P3 Re2 114.88(12) . . ?
C40 P3 Re2 115.98(12) . . ?
C40 P3 C34 101.67(19) . . ?
C42 P4 Re2 116.27(11) . . ?
C43 P4 Re2 114.39(11) . . ?
C43 P4 C42 101.58(17) . . ?
C49 P4 Re2 118.09(12) . . ?
C49 P4 C42 103.29(16) . . ?
C49 P4 C43 100.79(16) . . ?
C29 C28 P3 123.4(3) . . ?
C29 C28 C33 117.7(4) . . ?
C33 C28 P3 118.9(3) . . ?
C28 C29 H00L 119.5 . . ?
C30 C29 C28 121.0(4) . . ?
C30 C29 H00L 119.5 . . ?
C29 C30 H00S 119.9 . . ?
C31 C30 C29 120.2(4) . . ?
C31 C30 H00S 119.9 . . ?
C30 C31 H010 120.2 . . ?
C32 C31 C30 119.5(5) . . ?
C32 C31 H010 120.2 . . ?
C31 C32 H01F 119.9 . . ?
C33 C32 C31 120.2(5) . . ?
C33 C32 H01F 119.9 . . ?
C28 C33 H00Q 119.4 . . ?
C32 C33 C28 121.3(4) . . ?
C32 C33 H00Q 119.4 . . ?
C35 C34 P3 123.3(3) . . ?
C39 C34 P3 119.6(3) . . ?
C39 C34 C35 117.0(4) . . ?
C34 C35 H013 119.5 . . ?
C34 C35 C36 120.9(4) . . ?
C36 C35 H013 119.5 . . ?
C35 C36 H01K 119.7 . . ?
C37 C36 C35 120.7(4) . . ?
C37 C36 H01K 119.7 . . ?
C36 C37 H01G 120.2 . . ?
C36 C37 C38 119.6(4) . . ?
C38 C37 H01G 120.2 . . ?
C37 C38 H01J 120.2 . . ?
C37 C38 C39 119.6(5) . . ?
C39 C38 H01J 120.2 . . ?
C34 C39 H012 118.9 . . ?
C38 C39 C34 122.1(4) . . ?
C38 C39 H012 118.9 . . ?
P3 C40 H00U 108.3 . . ?
P3 C40 H00X 108.3 . . ?
P3 C40 H 108.0 . . ?
P3 C40 H00Y 108.0 . . ?
H00U C40 H00X 107.4 . . ?
H C40 H00Y 107.2 . . ?
C41 C40 P3 117.3(4) . . ?
C41 C40 H 108.0 . . ?
C41 C40 H00Y 108.0 . . ?
C41A C40 P3 116.0(3) . . ?
C41A C40 H00U 108.3 . . ?
C41A C40 H00X 108.3 . . ?
C40 C41 H01P 107.2 . . ?
C40 C41 H01Q 107.2 . . ?
H01P C41 H01Q 106.9 . . ?
C42 C41 C40 120.4(7) . . ?
C42 C41 H01P 107.2 . . ?
C42 C41 H01Q 107.2 . . ?
C40 C41A H01L 108.0 . . ?
C40 C41A H01O 108.0 . . ?
C40 C41A C42 117.2(4) . . ?
H01L C41A H01O 107.2 . . ?
C42 C41A H01L 108.0 . . ?
C42 C41A H01O 108.0 . . ?
P4 C42 H00G 108.4 . . ?
P4 C42 H00H 108.4 . . ?
P4 C42 H00I 108.0 . . ?
P4 C42 H00J 108.0 . . ?
C41 C42 P4 117.0(4) . . ?
C41 C42 H00I 108.0 . . ?
C41 C42 H00J 108.0 . . ?
C41A C42 P4 115.6(3) . . ?
C41A C42 H00G 108.4 . . ?
C41A C42 H00H 108.4 . . ?
H00G C42 H00H 107.4 . . ?
H00I C42 H00J 107.3 . . ?
C44 C43 P4 120.8(3) . . ?
C44 C43 C48 117.3(3) . . ?
C48 C43 P4 121.9(3) . . ?
C43 C44 H00K 119.2 . . ?
C45 C44 C43 121.5(3) . . ?
C45 C44 H00K 119.2 . . ?
C44 C45 H00T 119.8 . . ?
C46 C45 C44 120.4(4) . . ?
C46 C45 H00T 119.8 . . ?
C45 C46 H00M 120.4 . . ?
C47 C46 C45 119.1(4) . . ?
C47 C46 H00M 120.4 . . ?
C46 C47 H10 119.6 . . ?
C46 C47 C48 120.7(4) . . ?
C48 C47 H10 119.6 . . ?
C43 C48 H00P 119.6 . . ?
C47 C48 C43 120.9(4) . . ?
C47 C48 H00P 119.6 . . ?
C50 C49 P4 121.4(3) . . ?
C54 C49 P4 120.9(3) . . ?
C54 C49 C50 117.6(3) . . ?
C49 C50 H00 119.6 . . ?
C51 C50 C49 120.9(4) . . ?
C51 C50 H00 119.6 . . ?
C50 C51 H9 119.6 . . ?
C52 C51 C50 120.7(3) . . ?
C52 C51 H9 119.6 . . ?
C51 C52 H00N 120.5 . . ?
C53 C52 C51 119.1(3) . . ?
C53 C52 H00N 120.5 . . ?
C52 C53 H016 119.8 . . ?
C52 C53 C54 120.4(4) . . ?
C54 C53 H016 119.8 . . ?
C49 C54 C53 121.3(3) . . ?
C49 C54 H00O 119.3 . . ?
C53 C54 H00O 119.3 . . ?

loop_
_geom_bond_atom_site_label_1
_geom_bond_atom_site_label_2
_geom_bond_distance
_geom_bond_site_symmetry_2
_geom_bond_publ_flag
Re1 Re1 2.5381(3) 2_756 ?
Re1 H1 1.471(10) . ?
Re1 H2 1.473(10) . ?
Re1 H3 1.945(10) . ?
Re1 H4 1.944(10) . ?
Re1 P1 2.3271(9) . ?
Re1 P2 2.3265(9) . ?
P1 C1 1.852(4) . ?
P1 C7 1.841(4) . ?
P1 C13 1.844(4) . ?
P2 C15 1.837(4) . ?
P2 C16 1.840(4) . ?
P2 C22 1.845(10) . ?
P2 C22A 1.848(8) . ?
C1 C2 1.365(5) . ?
C1 C6 1.381(5) . ?
C2 H015 0.9300 . ?
C2 C3 1.398(6) . ?
C3 H01C 0.9300 . ?
C3 C4 1.365(6) . ?
C4 H017 0.9300 . ?
C4 C5 1.364(6) . ?
C5 H019 0.9300 . ?
C5 C6 1.387(6) . ?
C6 H00V 0.9300 . ?
C7 C8 1.384(5) . ?
C7 C12 1.389(5) . ?
C8 H00W 0.9300 . ?
C8 C9 1.387(6) . ?
C9 H018 0.9300 . ?
C9 C10 1.370(7) . ?
C10 H00Z 0.9300 . ?
C10 C11 1.379(6) . ?
C11 H011 0.9300 . ?
C11 C12 1.389(6) . ?
C12 H00R 0.9300 . ?
C13 H00A 0.9700 . ?
C13 H00B 0.9700 . ?
C13 C14 1.537(5) . ?
C14 H00E 0.9700 . ?
C14 H00F 0.9700 . ?
C14 C15 1.540(5) . ?
C15 H00C 0.9700 . ?
C15 H00D 0.9700 . ?
C16 C17 1.406(5) . ?
C16 C21 1.388(5) . ?
C17 H014 0.9300 . ?
C17 C18 1.389(6) . ?
C18 H01B 0.9300 . ?
C18 C19 1.377(7) . ?
C19 H01I 0.9300 . ?
C19 C20 1.373(7) . ?
C20 H01R 0.9300 . ?
C20 C21 1.392(6) . ?
C21 H01D 0.9300 . ?
C22 C23 1.381(16) . ?
C22 C27 1.382(17) . ?
C22A C23A 1.381(15) . ?
C22A C27A 1.387(15) . ?
C23 H01E 0.9300 . ?
C23 C24 1.405(13) . ?
C23A H11 0.9300 . ?
C23A C24A 1.401(10) . ?
C24 H01M 0.9300 . ?
C24 C25 1.361(14) . ?
C24A H01N 0.9300 . ?
C24A C25A 1.369(13) . ?
C25 H01H 0.9300 . ?
C25 C26 1.347(14) . ?
C25A H12 0.9300 . ?
C25A C26A 1.351(13) . ?
C26 H020 0.9300 . ?
C26 C27 1.390(10) . ?
C26A H0 0.9300 . ?
C26A C27A 1.392(9) . ?
C27 H01A 0.9300 . ?
C27A H13 0.9300 . ?
Re2 Re2 2.5300(3) 2_665 ?
Re2 H5 1.470(10) . ?
Re2 H6 1.469(10) . ?
Re2 H7 1.942(10) . ?
Re2 H8 1.944(10) . ?
Re2 P3 2.3224(9) . ?
Re2 P4 2.3181(8) . ?
P3 C28 1.836(4) . ?
P3 C34 1.844(4) . ?
P3 C40 1.842(4) . ?
P4 C42 1.846(4) . ?
P4 C43 1.838(4) . ?
P4 C49 1.836(3) . ?
C28 C29 1.392(5) . ?
C28 C33 1.395(6) . ?
C29 H00L 0.9300 . ?
C29 C30 1.389(6) . ?
C30 H00S 0.9300 . ?
C30 C31 1.381(7) . ?
C31 H010 0.9300 . ?
C31 C32 1.381(7) . ?
C32 H01F 0.9300 . ?
C32 C33 1.380(6) . ?
C33 H00Q 0.9300 . ?
C34 C35 1.389(5) . ?
C34 C39 1.384(6) . ?
C35 H013 0.9300 . ?
C35 C36 1.391(6) . ?
C36 H01K 0.9300 . ?
C36 C37 1.361(7) . ?
C37 H01G 0.9300 . ?
C37 C38 1.377(7) . ?
C38 H01J 0.9300 . ?
C38 C39 1.383(6) . ?
C39 H012 0.9300 . ?
C40 H00U 0.9700 . ?
C40 H00X 0.9700 . ?
C40 H 0.9700 . ?
C40 H00Y 0.9700 . ?
C40 C41 1.519(10) . ?
C40 C41A 1.444(7) . ?
C41 H01P 0.9700 . ?
C41 H01Q 0.9700 . ?
C41 C42 1.439(9) . ?
C41A H01L 0.9700 . ?
C41A H01O 0.9700 . ?
C41A C42 1.563(7) . ?
C42 H00G 0.9700 . ?
C42 H00H 0.9700 . ?
C42 H00I 0.9700 . ?
C42 H00J 0.9700 . ?
C43 C44 1.392(5) . ?
C43 C48 1.394(5) . ?
C44 H00K 0.9300 . ?
C44 C45 1.384(5) . ?
C45 H00T 0.9300 . ?
C45 C46 1.376(6) . ?
C46 H00M 0.9300 . ?
C46 C47 1.375(6) . ?
C47 H10 0.9300 . ?
C47 C48 1.391(6) . ?
C48 H00P 0.9300 . ?
C49 C50 1.398(5) . ?
C49 C54 1.387(5) . ?
C50 H00 0.9300 . ?
C50 C51 1.386(5) . ?
C51 H9 0.9300 . ?
C51 C52 1.381(6) . ?
C52 H00N 0.9300 . ?
C52 C53 1.377(5) . ?
C53 H016 0.9300 . ?
C53 C54 1.392(5) . ?
C54 H00O 0.9300 . ?

loop_
_geom_torsion_atom_site_label_1
_geom_torsion_atom_site_label_2
_geom_torsion_atom_site_label_3
_geom_torsion_atom_site_label_4
_geom_torsion
_geom_torsion_site_symmetry_1
_geom_torsion_site_symmetry_2
_geom_torsion_site_symmetry_3
_geom_torsion_site_symmetry_4
_geom_torsion_publ_flag
Re1 P1 C1 C2 -13.5(4) . . . . ?
Re1 P1 C1 C6 170.2(3) . . . . ?
Re1 P1 C7 C8 125.5(3) . . . . ?
Re1 P1 C7 C12 -54.9(3) . . . . ?
Re1 P1 C13 C14 -36.9(3) . . . . ?
Re1 P2 C15 C14 47.0(3) . . . . ?
Re1 P2 C16 C17 56.4(3) . . . . ?
Re1 P2 C16 C21 -122.4(3) . . . . ?
Re1 P2 C22 C23 -136(3) . . . . ?
Re1 P2 C22 C27 44(4) . . . . ?
Re1 P2 C22A C23A -168(2) . . . . ?
Re1 P2 C22A C27A 11(3) . . . . ?
P1 C1 C2 C3 -178.4(4) . . . . ?
P1 C1 C6 C5 178.6(4) . . . . ?
P1 C7 C8 C9 179.9(3) . . . . ?
P1 C7 C12 C11 -179.4(3) . . . . ?
P1 C13 C14 C15 77.1(3) . . . . ?
P2 C16 C17 C18 179.0(4) . . . . ?
P2 C16 C21 C20 179.8(4) . . . . ?
P2 C22 C23 C24 179(2) . . . . ?
P2 C22 C27 C26 179.9(19) . . . . ?
P2 C22A C23A C24A 179.4(16) . . . . ?
P2 C22A C27A C26A -180.0(15) . . . . ?
C1 P1 C7 C8 -105.4(3) . . . . ?
C1 P1 C7 C12 74.2(3) . . . . ?
C1 P1 C13 C14 -164.8(3) . . . . ?
C1 C2 C3 C4 -0.3(9) . . . . ?
C2 C1 C6 C5 2.2(7) . . . . ?
C2 C3 C4 C5 2.4(9) . . . . ?
C3 C4 C5 C6 -2.1(8) . . . . ?
C4 C5 C6 C1 -0.2(8) . . . . ?
C6 C1 C2 C3 -2.0(8) . . . . ?
C7 P1 C1 C2 -140.8(4) . . . . ?
C7 P1 C1 C6 42.9(4) . . . . ?
C7 P1 C13 C14 92.4(3) . . . . ?
C7 C8 C9 C10 -0.6(7) . . . . ?
C8 C7 C12 C11 0.3(6) . . . . ?
C8 C9 C10 C11 0.3(7) . . . . ?
C9 C10 C11 C12 0.3(7) . . . . ?
C10 C11 C12 C7 -0.6(7) . . . . ?
C12 C7 C8 C9 0.3(6) . . . . ?
C13 P1 C1 C2 113.0(4) . . . . ?
C13 P1 C1 C6 -63.4(4) . . . . ?
C13 P1 C7 C8 -4.1(4) . . . . ?
C13 P1 C7 C12 175.5(3) . . . . ?
C13 C14 C15 P2 -82.1(3) . . . . ?
C15 P2 C16 C17 -69.5(3) . . . . ?
C15 P2 C16 C21 111.7(3) . . . . ?
C15 P2 C22 C23 -6(4) . . . . ?
C15 P2 C22 C27 174(3) . . . . ?
C15 P2 C22A C23A -41(3) . . . . ?
C15 P2 C22A C27A 139(2) . . . . ?
C16 P2 C15 C14 171.7(3) . . . . ?
C16 P2 C22 C23 99(4) . . . . ?
C16 P2 C22 C27 -81(3) . . . . ?
C16 P2 C22A C23A 63(3) . . . . ?
C16 P2 C22A C27A -118(3) . . . . ?
C16 C17 C18 C19 1.6(7) . . . . ?
C17 C16 C21 C20 1.0(7) . . . . ?
C17 C18 C19 C20 0.1(8) . . . . ?
C18 C19 C20 C21 -1.2(9) . . . . ?
C19 C20 C21 C16 0.7(8) . . . . ?
C21 C16 C17 C18 -2.1(6) . . . . ?
C22 P2 C15 C14 -82.0(16) . . . . ?
C22 P2 C16 C17 -178.4(5) . . . . ?
C22 P2 C16 C21 2.8(6) . . . . ?
C22 C23 C24 C25 3(3) . . . . ?
C22A P2 C15 C14 -82.0(12) . . . . ?
C22A P2 C16 C17 -172.3(5) . . . . ?
C22A P2 C16 C21 8.9(6) . . . . ?
C22A C23A C24A C25A 0(2) . . . . ?
C23 C22 C27 C26 0(5) . . . . ?
C23 C24 C25 C26 -4(2) . . . . ?
C23A C22A C27A C26A 0(4) . . . . ?
C23A C24A C25A C26A 0.8(17) . . . . ?
C24 C25 C26 C27 3(2) . . . . ?
C24A C25A C26A C27A -1.4(18) . . . . ?
C25 C26 C27 C22 0(3) . . . . ?
C25A C26A C27A C22A 1(2) . . . . ?
C27 C22 C23 C24 -1(5) . . . . ?
C27A C22A C23A C24A 0(4) . . . . ?
Re2 P3 C28 C29 143.7(3) . . . . ?
Re2 P3 C28 C33 -36.3(4) . . . . ?
Re2 P3 C34 C35 124.2(3) . . . . ?
Re2 P3 C34 C39 -52.7(4) . . . . ?
Re2 P3 C40 C41 20.7(5) . . . . ?
Re2 P3 C40 C41A -40.2(4) . . . . ?
Re2 P4 C42 C41 -24.6(5) . . . . ?
Re2 P4 C42 C41A 35.2(4) . . . . ?
Re2 P4 C43 C44 71.3(3) . . . . ?
Re2 P4 C43 C48 -106.0(3) . . . . ?
Re2 P4 C49 C50 -160.4(3) . . . . ?
Re2 P4 C49 C54 23.7(4) . . . . ?
P3 C28 C29 C30 -178.8(3) . . . . ?
P3 C28 C33 C32 179.8(4) . . . . ?
P3 C34 C35 C36 -176.3(3) . . . . ?
P3 C34 C39 C38 176.2(4) . . . . ?
P3 C40 C41 C42 -70.0(8) . . . . ?
P3 C40 C41A C42 76.3(5) . . . . ?
P4 C43 C44 C45 -179.0(3) . . . . ?
P4 C43 C48 C47 178.3(4) . . . . ?
P4 C49 C50 C51 -178.2(3) . . . . ?
P4 C49 C54 C53 177.4(3) . . . . ?
C28 P3 C34 C35 -3.0(4) . . . . ?
C28 P3 C34 C39 -179.8(4) . . . . ?
C28 P3 C40 C41 149.8(5) . . . . ?
C28 P3 C40 C41A 88.9(4) . . . . ?
C28 C29 C30 C31 -0.4(6) . . . . ?
C29 C28 C33 C32 -0.2(7) . . . . ?
C29 C30 C31 C32 -1.4(8) . . . . ?
C30 C31 C32 C33 2.4(9) . . . . ?
C31 C32 C33 C28 -1.6(9) . . . . ?
C33 C28 C29 C30 1.2(6) . . . . ?
C34 P3 C28 C29 -90.4(3) . . . . ?
C34 P3 C28 C33 89.6(4) . . . . ?
C34 P3 C40 C41 -104.6(5) . . . . ?
C34 P3 C40 C41A -165.6(4) . . . . ?
C34 C35 C36 C37 0.4(7) . . . . ?
C35 C34 C39 C38 -0.8(7) . . . . ?
C35 C36 C37 C38 -1.2(8) . . . . ?
C36 C37 C38 C39 1.0(8) . . . . ?
C37 C38 C39 C34 0.0(9) . . . . ?
C39 C34 C35 C36 0.6(6) . . . . ?
C40 P3 C28 C29 14.9(4) . . . . ?
C40 P3 C28 C33 -165.0(4) . . . . ?
C40 P3 C34 C35 -109.8(3) . . . . ?
C40 P3 C34 C39 73.4(4) . . . . ?
C40 C41 C42 P4 71.8(7) . . . . ?
C40 C41A C42 P4 -73.8(5) . . . . ?
C42 P4 C43 C44 -54.8(3) . . . . ?
C42 P4 C43 C48 127.9(4) . . . . ?
C42 P4 C49 C50 -30.5(4) . . . . ?
C42 P4 C49 C54 153.6(3) . . . . ?
C43 P4 C42 C41 100.3(5) . . . . ?
C43 P4 C42 C41A 160.0(3) . . . . ?
C43 P4 C49 C50 74.2(3) . . . . ?
C43 P4 C49 C54 -101.6(3) . . . . ?
C43 C44 C45 C46 1.1(6) . . . . ?
C44 C43 C48 C47 0.9(7) . . . . ?
C44 C45 C46 C47 0.1(7) . . . . ?
C45 C46 C47 C48 -0.7(8) . . . . ?
C46 C47 C48 C43 0.2(8) . . . . ?
C48 C43 C44 C45 -1.5(6) . . . . ?
C49 P4 C42 C41 -155.6(5) . . . . ?
C49 P4 C42 C41A -95.8(3) . . . . ?
C49 P4 C43 C44 -160.9(3) . . . . ?
C49 P4 C43 C48 21.7(4) . . . . ?
C49 C50 C51 C52 1.5(6) . . . . ?
C50 C49 C54 C53 1.5(6) . . . . ?
C50 C51 C52 C53 0.0(6) . . . . ?
C51 C52 C53 C54 -0.8(7) . . . . ?
C52 C53 C54 C49 0.1(7) . . . . ?
C54 C49 C50 C51 -2.3(6) . . . . ?

loop_
_exptl_oxdiff_crystal_face_indexfrac_h
_exptl_oxdiff_crystal_face_indexfrac_k
_exptl_oxdiff_crystal_face_indexfrac_l
_exptl_oxdiff_crystal_face_x
_exptl_oxdiff_crystal_face_y
_exptl_oxdiff_crystal_face_z
0.0004 -1.0006 2.0000 0.0219 -0.0805 0.0379
-0.0004 1.0006 -2.0000 -0.0219 0.0805 -0.0379
-0.9996 -0.0003 -1.0000 -0.0143 0.0633 0.0535
0.9996 0.0003 1.0000 0.0143 -0.0633 -0.0535
-0.0002 -0.0001 1.0000 0.0269 -0.0161 0.0094
0.0002 0.0001 -1.0000 -0.0269 0.0161 -0.0094
0.9987 1.0005 2.0001 0.0733 -0.0310 -0.0631
-0.9987 -1.0005 -2.0001 -0.0733 0.0310 0.0631
-0.0011 1.0000 2.0000 0.0859 0.0163 -0.0002
0.0011 -1.0000 -2.0000 -0.0859 -0.0163 0.0002
-1.9993 -1.0014 1.9999 0.0472 0.0141 0.1637
-0.0016 2.0005 1.0001 0.0910 0.0807 -0.0287
0.0016 -2.0005 -1.0001 -0.0910 -0.0807 0.0287
